data_2235898
loop_
_publ_author_name
'Boualy, Brahim'
'Harrad, Mohamed Anouar'
'El Firdoussi, Larbi'
'Ali, Mustapha Ait'
'Stoeckli-Evans, Helen'

_publ_section_title
;
 (<i>R</i>)-2-Methyl-5-[(<i>R</i>)-2,4,4,4-tetrachlorobutan-2-yl]cyclohex-2-enone
;
_journal_coeditor_code KP2431
_journal_issue 8
_journal_name_full 'Acta Crystallographica Section E'
_journal_page_first o2451
_journal_page_last o2452
_journal_paper_doi 10.1107/S1600536812031194
_journal_volume 68
_journal_year 2012
_chemical_formula_iupac 'C11 H14 Cl4 O'
_chemical_formula_moiety 'C11 H14 Cl4 O'
_chemical_formula_sum 'C11 H14 Cl4 O'
_chemical_formula_weight 304.02
_chemical_name_systematic
;
(<i>R</i>)-2-Methyl-5-[(<i>R</i>)-2,4,4,4-tetrachlorobutan-2-yl]cyclohex-2-enone
;
_space_group_IT_number 19
_symmetry_cell_setting orthorhombic
_symmetry_space_group_name_Hall 'P 2ac 2ab'
_symmetry_space_group_name_H-M 'P 21 21 21'
_atom_sites_solution_hydrogens geom
_atom_sites_solution_primary direct
_atom_sites_solution_secondary difmap
_audit_creation_method SHELXL-97
_cell_angle_alpha 90.00
_cell_angle_beta 90.00
_cell_angle_gamma 90.00
_cell_formula_units_Z 4
_cell_length_a 6.4976(6)
_cell_length_b 13.3343(16)
_cell_length_c 15.7648(14)
_cell_measurement_reflns_used 6130
_cell_measurement_temperature 293(2)
_cell_measurement_theta_max 21.9
_cell_measurement_theta_min 2.5
_cell_volume 1365.9(2)
_computing_cell_refinement 'CELL in IPDS-I (Stoe & Cie, 2004)'
_computing_data_collection 'EXPOSE in IPDS-I (Stoe & Cie, 2004)'
_computing_data_reduction 'INTEGRATE in IPDS-I (Stoe & Cie, 2004)'
_computing_molecular_graphics 'PLATON (Spek, 2009) and Mercury (Macrae <i>et al.</i>, 2008)'
_computing_publication_material 'SHELXL97 (Sheldrick, 2008), PLATON (Spek, 2009) and publCIF (Westrip, 2010)'
_computing_structure_refinement 'SHELXL97 (Sheldrick, 2008)'
_computing_structure_solution 'SHELXS97 (Sheldrick, 2008)'
_diffrn_ambient_temperature 293(2)
_diffrn_measured_fraction_theta_full 0.999
_diffrn_measured_fraction_theta_max 0.999
_diffrn_measurement_device '1-circle gonimometer'
_diffrn_measurement_device_type 'Stoe IPDS'
_diffrn_measurement_method '\f rotation'
_diffrn_radiation_monochromator graphite
_diffrn_radiation_source 'fine-focus sealed tube'
_diffrn_radiation_type MoK\a
_diffrn_radiation_wavelength 0.71073
_diffrn_reflns_av_R_equivalents 0.0334
_diffrn_reflns_av_sigmaI/netI 0.0401
_diffrn_reflns_limit_h_max 7
_diffrn_reflns_limit_h_min -7
_diffrn_reflns_limit_k_max 15
_diffrn_reflns_limit_k_min -15
_diffrn_reflns_limit_l_max 18
_diffrn_reflns_limit_l_min -18
_diffrn_reflns_number 9786
_diffrn_reflns_theta_full 25.00
_diffrn_reflns_theta_max 25.10
_diffrn_reflns_theta_min 2.58
_diffrn_standards_decay_% 0
_diffrn_standards_number 0
_exptl_absorpt_coefficient_mu 0.843
_exptl_absorpt_correction_T_max 1.0000
_exptl_absorpt_correction_T_min 0.9628
_exptl_absorpt_correction_type multi-scan
_exptl_absorpt_process_details '(MULscanABS in PLATON; Spek, 2009)'
_exptl_crystal_colour colourless
_exptl_crystal_density_diffrn 1.478
_exptl_crystal_density_method 'not measured'
_exptl_crystal_description rod
_exptl_crystal_F_000 624
_exptl_crystal_size_max 0.38
_exptl_crystal_size_mid 0.27
_exptl_crystal_size_min 0.20
_refine_diff_density_max 0.212
_refine_diff_density_min -0.189
_refine_ls_abs_structure_details 'Flack (1983), 1005 Friedel pairs'
_refine_ls_abs_structure_Flack 0.00(7)
_refine_ls_extinction_method none
_refine_ls_goodness_of_fit_ref 0.866
_refine_ls_hydrogen_treatment constr
_refine_ls_matrix_type full
_refine_ls_number_parameters 148
_refine_ls_number_reflns 2431
_refine_ls_number_restraints 0
_refine_ls_restrained_S_all 0.866
_refine_ls_R_factor_all 0.0486
_refine_ls_R_factor_gt 0.0285
_refine_ls_shift/su_max 0.000
_refine_ls_shift/su_mean 0.000
_refine_ls_structure_factor_coef Fsqd
_refine_ls_weighting_details 'calc w=1/[\s^2^(Fo^2^)+(0.0338P)^2^] where P=(Fo^2^+2Fc^2^)/3'
_refine_ls_weighting_scheme calc
_refine_ls_wR_factor_gt 0.0585
_refine_ls_wR_factor_ref 0.0630
_reflns_number_gt 1662
_reflns_number_total 2431
_reflns_threshold_expression I>2\s(I)
_cod_data_source_file kp2431.cif
_cod_data_source_block I
_cod_database_code 2235898
_cod_database_fobs_code 2235898

loop_
_symmetry_equiv_pos_site_id
_symmetry_equiv_pos_as_xyz
1 x,y,z
2 1/2-x,-y,1/2+z
3 1/2+x,1/2-y,-z
4 -x,1/2+y,1/2-z

loop_
_atom_site_aniso_label
_atom_site_aniso_U_11
_atom_site_aniso_U_22
_atom_site_aniso_U_33
_atom_site_aniso_U_12
_atom_site_aniso_U_13
_atom_site_aniso_U_23
Cl1 0.0681(6) 0.0751(5) 0.1004(6) 0.0255(5) -0.0196(5) -0.0134(4)
Cl2 0.0987(7) 0.1091(7) 0.0457(3) -0.0243(5) 0.0049(4) -0.0112(4)
Cl3 0.0705(6) 0.1037(6) 0.0760(5) -0.0304(4) -0.0028(5) -0.0140(5)
Cl4 0.1214(8) 0.0882(6) 0.1088(7) 0.0334(6) -0.0023(6) -0.0402(6)
O1 0.0625(14) 0.0576(11) 0.0812(12) -0.0165(11) -0.0107(11) -0.0027(9)
C1 0.0386(17) 0.0511(14) 0.0371(12) -0.0032(12) -0.0011(10) 0.0052(10)
C2 0.0364(16) 0.0561(15) 0.0498(14) -0.0051(12) 0.0052(12) -0.0003(12)
C3 0.0510(19) 0.0434(14) 0.0469(13) -0.0009(13) -0.0095(13) 0.0082(11)
C4 0.0541(18) 0.0535(15) 0.0429(12) 0.0091(14) -0.0050(14) 0.0011(12)
C5 0.0459(18) 0.0702(17) 0.0473(15) 0.0167(15) 0.0057(13) 0.0083(13)
C6 0.0377(16) 0.0712(17) 0.0464(14) -0.0053(15) 0.0029(12) 0.0042(12)
C7 0.0454(18) 0.0475(14) 0.0493(13) 0.0012(12) -0.0038(11) 0.0022(11)
C8 0.0461(17) 0.0507(15) 0.0436(12) -0.0038(13) 0.0023(12) -0.0030(11)
C9 0.0516(18) 0.0648(16) 0.0519(14) -0.0021(14) 0.0015(14) -0.0167(13)
C10 0.093(3) 0.066(2) 0.0774(19) 0.0220(19) -0.0065(19) -0.0139(16)
C11 0.089(2) 0.0573(16) 0.0624(16) -0.0234(16) -0.0038(17) 0.0118(14)

loop_
_atom_site_type_symbol
_atom_site_label
_atom_site_fract_x
_atom_site_fract_y
_atom_site_fract_z
_atom_site_U_iso_or_equiv
_atom_site_thermal_displace_type
_atom_site_calc_flag
_atom_site_refinement_flags
_atom_site_occupancy
Cl Cl1 0.83987(14) 0.40824(6) 0.52522(6) 0.0812(3) Uani d . 1.000
Cl Cl2 0.52828(15) 0.48377(7) 0.24964(5) 0.0845(3) Uani d . 1.000
Cl Cl3 0.23706(13) 0.38341(7) 0.35431(5) 0.0834(3) Uani d . 1.000
Cl Cl4 0.65044(18) 0.31020(7) 0.34378(6) 0.1061(4) Uani d . 1.000
O O1 0.8569(3) 0.77674(13) 0.61294(12) 0.0671(7) Uani d . 1.000
C C1 0.5690(4) 0.55138(18) 0.56903(14) 0.0423(8) Uani d . 1.000
C C2 0.7126(4) 0.63646(17) 0.54387(15) 0.0474(9) Uani d . 1.000
C C3 0.7060(4) 0.72331(18) 0.60355(14) 0.0471(9) Uani d . 1.000
C C4 0.5098(4) 0.74598(18) 0.64494(14) 0.0502(9) Uani d . 1.000
C C5 0.3492(5) 0.6861(2) 0.63074(14) 0.0545(10) Uani d . 1.000
C C6 0.3522(4) 0.59286(19) 0.57915(15) 0.0518(9) Uani d . 1.000
C C7 0.5809(4) 0.45906(18) 0.51053(15) 0.0474(9) Uani d . 1.000
C C8 0.5589(4) 0.49132(17) 0.41742(13) 0.0468(9) Uani d . 1.000
C C9 0.4989(4) 0.41885(19) 0.34799(16) 0.0561(9) Uani d . 1.000
C C10 0.4985(6) 0.8381(2) 0.69942(18) 0.0788(14) Uani d . 1.000
C C11 0.4329(5) 0.3768(2) 0.54069(17) 0.0696(10) Uani d . 1.000
H H1 0.61290 0.52900 0.62540 0.0510 Uiso c R 1.000
H H2A 0.85230 0.61100 0.54130 0.0570 Uiso c R 1.000
H H2B 0.67570 0.65950 0.48750 0.0570 Uiso c R 1.000
H H5 0.22450 0.70430 0.65520 0.0650 Uiso c R 1.000
H H6A 0.29500 0.60680 0.52350 0.0620 Uiso c R 1.000
H H6B 0.26610 0.54270 0.60610 0.0620 Uiso c R 1.000
H H8A 0.45870 0.54520 0.41630 0.0560 Uiso c R 1.000
H H8B 0.68970 0.52050 0.40090 0.0560 Uiso c R 1.000
H H10A 0.52610 0.89630 0.66540 0.1180 Uiso c R 1.000
H H10B 0.59880 0.83350 0.74400 0.1180 Uiso c R 1.000
H H10C 0.36350 0.84340 0.72370 0.1180 Uiso c R 1.000
H H11A 0.45650 0.36340 0.59970 0.1050 Uiso c R 1.000
H H11B 0.45610 0.31680 0.50840 0.1050 Uiso c R 1.000
H H11C 0.29350 0.39880 0.53280 0.1050 Uiso c R 1.000

loop_
_atom_type_symbol
_atom_type_description
_atom_type_scat_dispersion_real
_atom_type_scat_dispersion_imag
_atom_type_scat_source
C C 0.0033 0.0016 'International Tables Vol C Tables 4.2.6.8 and 6.1.1.4'
H H 0.0000 0.0000 'International Tables Vol C Tables 4.2.6.8 and 6.1.1.4'
Cl Cl 0.1484 0.1585 'International Tables Vol C Tables 4.2.6.8 and 6.1.1.4'
O O 0.0106 0.0060 'International Tables Vol C Tables 4.2.6.8 and 6.1.1.4'

loop_
_geom_angle_atom_site_label_1
_geom_angle_atom_site_label_2
_geom_angle_atom_site_label_3
_geom_angle
_geom_angle_publ_flag
C2 C1 C6 108.9(2) no
C2 C1 C7 114.2(2) no
C6 C1 C7 113.6(2) no
C1 C2 C3 113.4(2) no
O1 C3 C2 120.4(2) no
O1 C3 C4 121.7(2) no
C2 C3 C4 117.8(2) no
C3 C4 C5 118.9(2) no
C3 C4 C10 117.8(2) no
C5 C4 C10 123.2(3) no
C4 C5 C6 125.7(3) no
C1 C6 C5 111.9(2) no
Cl1 C7 C1 105.46(17) no
Cl1 C7 C8 108.08(17) no
Cl1 C7 C11 105.82(18) no
C1 C7 C8 110.10(19) no
C1 C7 C11 110.8(2) no
C8 C7 C11 116.0(2) no
C7 C8 C9 122.5(2) no
Cl2 C9 Cl3 106.34(14) no
Cl2 C9 Cl4 107.92(14) no
Cl2 C9 C8 106.93(17) no
Cl3 C9 Cl4 108.76(14) no
Cl3 C9 C8 112.22(18) no
Cl4 C9 C8 114.27(18) no
C2 C1 H1 107.00 no
C6 C1 H1 107.00 no
C7 C1 H1 107.00 no
C1 C2 H2A 109.00 no
C1 C2 H2B 109.00 no
C3 C2 H2A 109.00 no
C3 C2 H2B 109.00 no
H2A C2 H2B 108.00 no
C4 C5 H5 117.00 no
C6 C5 H5 117.00 no
C1 C6 H6A 109.00 no
C1 C6 H6B 109.00 no
C5 C6 H6A 109.00 no
C5 C6 H6B 109.00 no
H6A C6 H6B 108.00 no
C7 C8 H8A 107.00 no
C7 C8 H8B 107.00 no
C9 C8 H8A 107.00 no
C9 C8 H8B 107.00 no
H8A C8 H8B 107.00 no
C4 C10 H10A 109.00 no
C4 C10 H10B 109.00 no
C4 C10 H10C 109.00 no
H10A C10 H10B 109.00 no
H10A C10 H10C 110.00 no
H10B C10 H10C 109.00 no
C7 C11 H11A 109.00 no
C7 C11 H11B 109.00 no
C7 C11 H11C 109.00 no
H11A C11 H11B 109.00 no
H11A C11 H11C 109.00 no
H11B C11 H11C 110.00 no

loop_
_geom_bond_atom_site_label_1
_geom_bond_atom_site_label_2
_geom_bond_distance
_geom_bond_publ_flag
Cl1 C7 1.829(3) no
Cl2 C9 1.786(3) no
Cl3 C9 1.769(3) no
Cl4 C9 1.753(3) no
O1 C3 1.221(3) no
C1 C2 1.522(3) no
C1 C6 1.522(4) no
C1 C7 1.540(3) no
C2 C3 1.493(3) no
C3 C4 1.464(4) no
C4 C5 1.333(4) no
C4 C10 1.501(4) no
C5 C6 1.486(4) no
C7 C8 1.536(3) no
C7 C11 1.534(4) no
C8 C9 1.511(3) no
C1 H1 0.9800 no
C2 H2A 0.9700 no
C2 H2B 0.9700 no
C5 H5 0.9300 no
C6 H6A 0.9700 no
C6 H6B 0.9700 no
C8 H8A 0.9700 no
C8 H8B 0.9700 no
C10 H10A 0.9600 no
C10 H10B 0.9600 no
C10 H10C 0.9600 no
C11 H11A 0.9600 no
C11 H11B 0.9600 no
C11 H11C 0.9600 no

loop_
_geom_hbond_atom_site_label_D
_geom_hbond_atom_site_label_H
_geom_hbond_atom_site_label_A
_geom_hbond_site_symmetry_A
_geom_hbond_distance_DH
_geom_hbond_distance_HA
_geom_hbond_distance_DA
_geom_hbond_angle_DHA
_geom_hbond_publ_flag
C8 H8A O1 3_466 0.97 2.51 3.394(3) 152 yes

loop_
_geom_torsion_atom_site_label_1
_geom_torsion_atom_site_label_2
_geom_torsion_atom_site_label_3
_geom_torsion_atom_site_label_4
_geom_torsion
_geom_torsion_publ_flag
C6 C1 C2 C3 54.6(3) no
C7 C1 C2 C3 -177.3(2) no
C2 C1 C6 C5 -47.4(3) no
C7 C1 C6 C5 -175.77(19) no
C2 C1 C7 Cl1 65.6(2) no
C2 C1 C7 C8 -50.8(3) no
C2 C1 C7 C11 179.6(2) no
C6 C1 C7 Cl1 -168.79(16) no
C6 C1 C7 C8 74.8(3) no
C6 C1 C7 C11 -54.8(3) no
C1 C2 C3 O1 151.4(2) no
C1 C2 C3 C4 -33.0(3) no
O1 C3 C4 C5 178.5(2) no
O1 C3 C4 C10 0.4(3) no
C2 C3 C4 C5 3.0(3) no
C2 C3 C4 C10 -175.2(2) no
C3 C4 C5 C6 3.5(4) no
C10 C4 C5 C6 -178.5(2) no
C4 C5 C6 C1 20.2(3) no
Cl1 C7 C8 C9 84.7(3) no
C1 C7 C8 C9 -160.6(2) no
C11 C7 C8 C9 -33.9(3) no
C7 C8 C9 Cl2 -171.8(2) no
C7 C8 C9 Cl3 71.9(3) no
C7 C8 C9 Cl4 -52.5(3) no

loop_
_cod_related_entry_id
_cod_related_entry_database
_cod_related_entry_code
1 ChemSpider 30657984
